data_1573047
loop_
_publ_author_name
'You, Lijun'
'Roth, Daniel'
'Greb, Lutz'

_publ_section_title
;
 Structural Constraint at a P--P Bond: Phosphinophosphination of Alkenes,
 Alkynes, and Carbonyls by a Concerted Mechanism
;
_journal_name_full 'Chemical Science'
_journal_paper_doi 10.1039/D4SC06581F
_journal_year 2024
_chemical_formula_moiety 'C41 H42 N O P2, C24 B F20'
_chemical_formula_sum 'C65 H42 B F20 N O P2'
_chemical_formula_weight 1305.74
_space_group_crystal_system triclinic
_space_group_IT_number 2
_space_group_name_Hall '-P 1'
_space_group_name_H-M_alt 'P -1'
_atom_sites_solution_hydrogens geom
_atom_sites_solution_primary direct
_audit_creation_method
;FinalCif V130 by Daniel Kratzert, Freiburg 2024, 
https://dkratzert.de/finalcif.html
;
_audit_update_record
;
2024-05-22 deposited with the CCDC.	2024-11-04 downloaded from the CCDC.
;
_cell_angle_alpha 110.67(3)
_cell_angle_beta 95.58(2)
_cell_angle_gamma 113.696(18)
_cell_formula_units_Z 2
_cell_length_a 13.124(8)
_cell_length_b 16.183(14)
_cell_length_c 17.493(13)
_cell_measurement_reflns_used 9980
_cell_measurement_temperature 100(2)
_cell_measurement_theta_max 26.366
_cell_measurement_theta_min 2.2395
_cell_volume 3057(4)
_computing_cell_refinement 'SAINT V8.40B'
_computing_data_collection 'Bruker BIS V6.2.15/2021-03-15 and APEX4 2021.10-0'
_computing_data_reduction 'SAINT V8.40B'
_computing_structure_refinement 'SHELXL-2019/2 (Sheldrick, 2019)'
_computing_structure_solution 'SHELXT 2018/2 (Sheldrick, 2018)'
_diffrn_ambient_environment N~2~
_diffrn_ambient_temperature 100(2)
_diffrn_detector CPAD
_diffrn_detector_area_resol_mean 7.41
_diffrn_detector_type 'Bruker PHOTON III'
_diffrn_measured_fraction_theta_full 0.999
_diffrn_measured_fraction_theta_max 0.990
_diffrn_measurement_device 'three-circle diffractometer'
_diffrn_measurement_device_type 'Bruker D8 VENTURE dual wavelength Mo/Cu'
_diffrn_measurement_method '\w and \f scans'
_diffrn_measurement_specimen_support 'MiTeGen micromount'
_diffrn_radiation_monochromator 'mirror optics'
_diffrn_radiation_probe x-ray
_diffrn_radiation_type MoK\a
_diffrn_radiation_wavelength 0.71073
_diffrn_reflns_av_R_equivalents 0.1178
_diffrn_reflns_av_unetI/netI 0.0718
_diffrn_reflns_Laue_measured_fraction_full 0.999
_diffrn_reflns_Laue_measured_fraction_max 0.990
_diffrn_reflns_limit_h_max 16
_diffrn_reflns_limit_h_min -16
_diffrn_reflns_limit_k_max 20
_diffrn_reflns_limit_k_min -20
_diffrn_reflns_limit_l_max 22
_diffrn_reflns_limit_l_min -22
_diffrn_reflns_number 118125
_diffrn_reflns_point_group_measured_fraction_full 0.999
_diffrn_reflns_point_group_measured_fraction_max 0.990
_diffrn_reflns_theta_full 25.242
_diffrn_reflns_theta_max 26.937
_diffrn_reflns_theta_min 1.875
_diffrn_source 'microfocus sealed X-ray tube'
_diffrn_source_current 1.4
_diffrn_source_type 'Incoatec I\ms'
_diffrn_source_voltage 50.0
_exptl_absorpt_coefficient_mu 0.176
_exptl_absorpt_correction_T_max 0.7454
_exptl_absorpt_correction_T_min 0.646
_exptl_absorpt_correction_type multi-scan
_exptl_absorpt_process_details
;SADABS-2016/2 - Bruker AXS area detector scaling and absorption correction: 
Krause, L., Herbst-Irmer, R., Sheldrick G.M. & Stalke D., J. Appl. Cryst. 48 
(2015) 3-10
;
_exptl_crystal_colour orange
_exptl_crystal_density_diffrn 1.419
_exptl_crystal_description block
_exptl_crystal_F_000 1324
_exptl_crystal_recrystallization_method
'Single crystals suitable for X-ray diffraction were grown by gas phase diffusion of pentane into the CH2Cl2 solution.'
_exptl_crystal_size_max 0.147
_exptl_crystal_size_mid 0.139
_exptl_crystal_size_min 0.076
_refine_diff_density_max 0.348
_refine_diff_density_min -0.352
_refine_diff_density_rms 0.072
_refine_ls_extinction_coef 0.0152(9)
_refine_ls_extinction_expression Fc^*^=kFc[1+0.001xFc^2^\l^3^/sin(2\q)]^-1/4^
_refine_ls_extinction_method 'SHELXL-2019/2 (Sheldrick 2019)'
_refine_ls_goodness_of_fit_ref 1.015
_refine_ls_hydrogen_treatment constr
_refine_ls_matrix_type full
_refine_ls_number_parameters 820
_refine_ls_number_reflns 13150
_refine_ls_number_restraints 0
_refine_ls_restrained_S_all 1.015
_refine_ls_R_factor_all 0.0862
_refine_ls_R_factor_gt 0.0512
_refine_ls_shift/su_max 0.001
_refine_ls_shift/su_mean 0.000
_refine_ls_structure_factor_coef Fsqd
_refine_ls_weighting_details 'w=1/[\s^2^(Fo^2^)+(0.0764P)^2^+0.2456P] where P=(Fo^2^+2Fc^2^)/3'
_refine_ls_weighting_scheme calc
_refine_ls_wR_factor_gt 0.1253
_refine_ls_wR_factor_ref 0.1461
_reflns_Friedel_coverage 0.000
_reflns_number_gt 8731
_reflns_number_total 13150
_reflns_threshold_expression 'I > 2\s(I)'
_cod_data_source_file d4sc06581f2.cif
_cod_data_source_block ly145_a_sq
_cod_original_cell_volume 3056(4)
_cod_database_code 1573047
_shelx_shelxl_version_number 2019/3
_shelx_space_group_comment
;
The symmetry employed for this shelxl refinement is uniquely defined
by the following loop, which should always be used as a source of
symmetry information in preference to the above space-group names.
They are only intended as comments.
;
_shelx_estimated_absorpt_t_min 0.975
_shelx_estimated_absorpt_t_max 0.987
_diffrn_measurement_ambient_temperature_device_make 'Oxford Cryostream 800'

loop_
_space_group_symop_operation_xyz
'x, y, z'
'-x, -y, -z'

loop_
_atom_site_label
_atom_site_type_symbol
_atom_site_fract_x
_atom_site_fract_y
_atom_site_fract_z
_atom_site_U_iso_or_equiv
_atom_site_adp_type
_atom_site_occupancy
_atom_site_site_symmetry_order
_atom_site_calc_flag
_atom_site_refinement_flags_posn
_atom_site_refinement_flags_adp
_atom_site_refinement_flags_occupancy
_atom_site_disorder_assembly
_atom_site_disorder_group
P2 P 0.82957(5) 0.26121(5) 0.62914(4) 0.02466(15) Uani 1 1 d . . . . .
F1 F 0.63877(12) 0.78920(10) 0.93980(9) 0.0321(3) Uani 1 1 d . . . . .
O1 O 0.90462(15) 0.02517(12) 0.42609(11) 0.0283(4) Uani 1 1 d . . . . .
N1 N 0.92295(17) 0.19326(15) 0.48733(13) 0.0268(4) Uani 1 1 d . . . . .
C1 C 0.8371(2) 0.31923(18) 0.73915(16) 0.0261(5) Uani 1 1 d . . . . .
B1 B 0.5600(2) 0.5977(2) 0.79945(19) 0.0263(6) Uani 1 1 d . . . . .
P1 P 0.94732(6) 0.11487(5) 0.52333(4) 0.02665(16) Uani 1 1 d . . . . .
F2 F 0.51538(13) 0.85555(11) 1.03330(10) 0.0382(4) Uani 1 1 d . . . . .
C2 C 0.7416(2) 0.32632(19) 0.76273(17) 0.0308(6) Uani 1 1 d . . . . .
H2 H 0.675479 0.308355 0.720548 0.037 Uiso 1 1 calc R U . . .
F3 F 0.28173(13) 0.74386(11) 0.99206(10) 0.0353(4) Uani 1 1 d . . . . .
C3 C 0.7427(2) 0.3594(2) 0.84734(18) 0.0344(6) Uani 1 1 d . . . . .
H3 H 0.677135 0.363720 0.863230 0.041 Uiso 1 1 calc R U . . .
F4 F 0.17408(12) 0.56165(11) 0.85667(10) 0.0322(3) Uani 1 1 d . . . . .
C4 C 0.8393(2) 0.3863(2) 0.90909(18) 0.0335(6) Uani 1 1 d . . . . .
H4 H 0.840273 0.409876 0.967330 0.040 Uiso 1 1 calc R U . . .
F5 F 0.29413(12) 0.48980(10) 0.76455(9) 0.0309(3) Uani 1 1 d . . . . .
C5 C 0.9345(2) 0.3790(2) 0.88592(18) 0.0338(6) Uani 1 1 d . . . . .
H5 H 1.000451 0.397383 0.928421 0.041 Uiso 1 1 calc R U . . .
F6 F 0.45722(12) 0.44809(10) 0.86113(9) 0.0301(3) Uani 1 1 d . . . . .
C6 C 0.9339(2) 0.34480(19) 0.80095(16) 0.0294(5) Uani 1 1 d . . . . .
H6 H 0.998671 0.338898 0.785063 0.035 Uiso 1 1 calc R U . . .
F7 F 0.55846(12) 0.42170(11) 0.98374(9) 0.0325(3) Uani 1 1 d . . . . .
C7 C 0.9854(2) 0.29837(18) 0.53605(16) 0.0272(5) Uani 1 1 d . . . . .
F8 F 0.78170(13) 0.55649(12) 1.07931(10) 0.0379(4) Uani 1 1 d . . . . .
C8 C 1.0637(2) 0.36154(19) 0.50961(17) 0.0313(6) Uani 1 1 d . . . . .
H8 H 1.076234 0.335929 0.455499 0.038 Uiso 1 1 calc R U . . .
F9 F 0.90483(12) 0.70857(12) 1.03965(10) 0.0380(4) Uani 1 1 d . . . . .
C9 C 1.1241(2) 0.4630(2) 0.56295(18) 0.0345(6) Uani 1 1 d . . . . .
H9 H 1.177562 0.507177 0.544893 0.041 Uiso 1 1 calc R U . . .
F10 F 0.81278(12) 0.72905(11) 0.91138(10) 0.0334(3) Uani 1 1 d . . . . .
C10 C 1.1071(2) 0.5006(2) 0.64240(18) 0.0344(6) Uani 1 1 d . . . . .
H10 H 1.150846 0.569918 0.679077 0.041 Uiso 1 1 calc R U . . .
F11 F 0.56727(13) 0.78302(11) 0.77922(10) 0.0348(4) Uani 1 1 d . . . . .
C11 C 1.0274(2) 0.43804(18) 0.66844(17) 0.0290(5) Uani 1 1 d . . . . .
H11 H 1.015443 0.464027 0.722694 0.035 Uiso 1 1 calc R U . . .
F12 F 0.71637(15) 0.88858(12) 0.71696(11) 0.0454(4) Uani 1 1 d . . . . .
C12 C 0.9641(2) 0.33577(18) 0.61431(16) 0.0261(5) Uani 1 1 d . . . . .
F13 F 0.88287(14) 0.84076(14) 0.66471(12) 0.0509(5) Uani 1 1 d . . . . .
C13 C 0.7257(2) 0.27099(18) 0.56282(16) 0.0263(5) Uani 1 1 d . . . . .
F14 F 0.89117(14) 0.67852(14) 0.67487(11) 0.0469(4) Uani 1 1 d . . . . .
C14 C 0.7287(2) 0.3643(2) 0.58514(18) 0.0314(6) Uani 1 1 d . . . . .
H14 H 0.778228 0.418950 0.637948 0.038 Uiso 1 1 calc R U . . .
F15 F 0.74467(13) 0.57257(12) 0.73890(10) 0.0362(4) Uani 1 1 d . . . . .
C15 C 0.6586(2) 0.3763(2) 0.52950(19) 0.0356(6) Uani 1 1 d . . . . .
H15 H 0.660510 0.439387 0.544100 0.043 Uiso 1 1 calc R U . . .
F16 F 0.56327(12) 0.39432(11) 0.74677(9) 0.0320(3) Uani 1 1 d . . . . .
C16 C 0.5861(2) 0.2963(2) 0.45291(19) 0.0364(6) Uani 1 1 d . . . . .
H16 H 0.538348 0.304890 0.415131 0.044 Uiso 1 1 calc R U . . .
F17 F 0.45758(12) 0.24111(10) 0.59721(9) 0.0320(3) Uani 1 1 d . . . . .
C17 C 0.5825(2) 0.2036(2) 0.43065(18) 0.0353(6) Uani 1 1 d . . . . .
H17 H 0.531822 0.148889 0.378184 0.042 Uiso 1 1 calc R U . . .
F18 F 0.33118(13) 0.24991(10) 0.46957(9) 0.0339(3) Uani 1 1 d . . . . .
C18 C 0.6531(2) 0.1910(2) 0.48522(16) 0.0301(6) Uani 1 1 d . . . . .
H18 H 0.651916 0.128046 0.469713 0.036 Uiso 1 1 calc R U . . .
F19 F 0.31505(13) 0.42003(11) 0.49824(9) 0.0338(3) Uani 1 1 d . . . . .
C19 C 0.8561(2) 0.04653(18) 0.36456(16) 0.0262(5) Uani 1 1 d . . . . .
F20 F 0.40998(12) 0.57344(10) 0.65316(9) 0.0314(3) Uani 1 1 d . . . . .
C20 C 0.7748(2) -0.03685(19) 0.54991(18) 0.0330(6) Uani 1 1 d . . . . .
H20A H 0.712143 -0.053536 0.576948 0.050 Uiso 1 1 calc R U . . .
H20B H 0.838226 -0.043990 0.576356 0.050 Uiso 1 1 calc R U . . .
H20C H 0.745554 -0.082125 0.489079 0.050 Uiso 1 1 calc R U . . .
C26 C 0.8186(2) 0.06945(18) 0.56118(16) 0.0272(5) Uani 1 1 d . . . . .
C25 C 0.7784(2) 0.12988(18) 0.60581(16) 0.0264(5) Uani 1 1 d . . . . .
C23 C 0.6882(2) 0.09892(18) 0.65150(17) 0.0299(6) Uani 1 1 d . . . . .
C24 C 0.5755(2) 0.08351(19) 0.62365(18) 0.0331(6) Uani 1 1 d . . . . .
H24 H 0.551864 0.085816 0.571683 0.040 Uiso 1 1 calc R U . . .
C22 C 0.4982(2) 0.0649(2) 0.6719(2) 0.0404(7) Uani 1 1 d . . . . .
H22 H 0.422385 0.055661 0.653298 0.049 Uiso 1 1 calc R U . . .
C21 C 0.5312(3) 0.0597(2) 0.7466(2) 0.0434(7) Uani 1 1 d . . . . .
H21 H 0.478282 0.047355 0.779491 0.052 Uiso 1 1 calc R U . . .
C27 C 0.6417(3) 0.0724(2) 0.7738(2) 0.0432(7) Uani 1 1 d . . . . .
H27 H 0.663893 0.067599 0.824774 0.052 Uiso 1 1 calc R U . . .
C28 C 0.7197(3) 0.0922(2) 0.72629(18) 0.0363(6) Uani 1 1 d . . . . .
H28 H 0.795337 0.101254 0.745224 0.044 Uiso 1 1 calc R U . . .
C29 C 0.8060(2) -0.01806(18) 0.27884(16) 0.0277(5) Uani 1 1 d . . . . .
C30 C 0.7710(2) 0.02222(19) 0.22841(17) 0.0292(5) Uani 1 1 d . . . . .
H30 H 0.735996 -0.019251 0.169227 0.035 Uiso 1 1 calc R U . . .
C31 C 0.7846(2) 0.11969(19) 0.26007(17) 0.0289(5) Uani 1 1 d . . . . .
C32 C 0.8350(2) 0.18085(19) 0.34724(16) 0.0280(5) Uani 1 1 d . . . . .
H32 H 0.845006 0.247140 0.370861 0.034 Uiso 1 1 calc R U . . .
C33 C 0.8700(2) 0.14368(18) 0.39832(16) 0.0262(5) Uani 1 1 d . . . . .
C34 C 0.7507(2) 0.16254(19) 0.20267(17) 0.0320(6) Uani 1 1 d . . . . .
C35 C 0.6860(3) 0.0847(2) 0.11116(18) 0.0444(7) Uani 1 1 d . . . . .
H35A H 0.665995 0.116094 0.077639 0.067 Uiso 1 1 calc R U . . .
H35B H 0.615060 0.030949 0.110286 0.067 Uiso 1 1 calc R U . . .
H35C H 0.735521 0.056816 0.086727 0.067 Uiso 1 1 calc R U . . .
C36 C 0.7934(2) -0.12396(19) 0.24169(17) 0.0316(6) Uani 1 1 d . . . . .
C37 C 0.7266(3) -0.1836(2) 0.28779(19) 0.0392(7) Uani 1 1 d . . . . .
H37A H 0.716948 -0.251683 0.261835 0.059 Uiso 1 1 calc R U . . .
H37B H 0.650312 -0.186071 0.283001 0.059 Uiso 1 1 calc R U . . .
H37C H 0.769988 -0.150982 0.347971 0.059 Uiso 1 1 calc R U . . .
C38 C 0.8613(2) 0.2458(2) 0.20214(18) 0.0340(6) Uani 1 1 d . . . . .
H38A H 0.840527 0.274900 0.166583 0.051 Uiso 1 1 calc R U . . .
H38B H 0.911302 0.217730 0.179119 0.051 Uiso 1 1 calc R U . . .
H38C H 0.902643 0.297787 0.260365 0.051 Uiso 1 1 calc R U . . .
C39 C 0.6713(2) 0.2063(2) 0.23783(19) 0.0368(6) Uani 1 1 d . . . . .
H39A H 0.652844 0.237026 0.202945 0.055 Uiso 1 1 calc R U . . .
H39B H 0.711066 0.257003 0.296695 0.055 Uiso 1 1 calc R U . . .
H39C H 0.599564 0.152750 0.236225 0.055 Uiso 1 1 calc R U . . .
C40 C 0.9148(2) -0.1167(2) 0.25133(19) 0.0394(7) Uani 1 1 d . . . . .
H40A H 0.907606 -0.184089 0.227696 0.059 Uiso 1 1 calc R U . . .
H40B H 0.957806 -0.081498 0.311748 0.059 Uiso 1 1 calc R U . . .
H40C H 0.956349 -0.079895 0.220704 0.059 Uiso 1 1 calc R U . . .
C41 C 0.7267(3) -0.1819(2) 0.14687(18) 0.0400(7) Uani 1 1 d . . . . .
H41A H 0.717141 -0.250068 0.125772 0.060 Uiso 1 1 calc R U . . .
H41B H 0.770022 -0.148202 0.114956 0.060 Uiso 1 1 calc R U . . .
H41C H 0.650315 -0.184522 0.139351 0.060 Uiso 1 1 calc R U . . .
C42 C 0.4736(2) 0.63752(18) 0.84537(16) 0.0256(5) Uani 1 1 d . . . . .
C43 C 0.5226(2) 0.72955(18) 0.91589(16) 0.0262(5) Uani 1 1 d . . . . .
C44 C 0.4614(2) 0.76566(18) 0.96514(16) 0.0294(6) Uani 1 1 d . . . . .
C45 C 0.3436(2) 0.70925(19) 0.94476(17) 0.0291(6) Uani 1 1 d . . . . .
C46 C 0.2898(2) 0.61750(18) 0.87655(16) 0.0270(5) Uani 1 1 d . . . . .
C47 C 0.3549(2) 0.58323(18) 0.82890(16) 0.0266(5) Uani 1 1 d . . . . .
C48 C 0.6295(2) 0.58702(18) 0.87619(15) 0.0253(5) Uani 1 1 d . . . . .
C49 C 0.5707(2) 0.51308(18) 0.90163(16) 0.0263(5) Uani 1 1 d . . . . .
C50 C 0.6192(2) 0.49919(18) 0.96617(16) 0.0281(5) Uani 1 1 d . . . . .
C51 C 0.7329(2) 0.56643(19) 1.01411(16) 0.0290(5) Uani 1 1 d . . . . .
C52 C 0.7944(2) 0.64231(19) 0.99341(16) 0.0295(6) Uani 1 1 d . . . . .
C53 C 0.7433(2) 0.65151(18) 0.92602(16) 0.0276(5) Uani 1 1 d . . . . .
C54 C 0.6494(2) 0.67350(19) 0.76553(16) 0.0273(5) Uani 1 1 d . . . . .
C55 C 0.6476(2) 0.75454(19) 0.75674(16) 0.0291(5) Uani 1 1 d . . . . .
C56 C 0.7243(2) 0.8110(2) 0.72387(18) 0.0359(6) Uani 1 1 d . . . . .
C57 C 0.8080(2) 0.7864(2) 0.69726(18) 0.0378(6) Uani 1 1 d . . . . .
C58 C 0.8120(2) 0.7059(2) 0.70303(17) 0.0348(6) Uani 1 1 d . . . . .
C59 C 0.7349(2) 0.6517(2) 0.73525(17) 0.0303(6) Uani 1 1 d . . . . .
C60 C 0.4893(2) 0.49254(18) 0.71091(16) 0.0261(5) Uani 1 1 d . . . . .
C61 C 0.4972(2) 0.40452(19) 0.68973(16) 0.0268(5) Uani 1 1 d . . . . .
C62 C 0.4444(2) 0.32341(18) 0.61177(17) 0.0276(5) Uani 1 1 d . . . . .
C63 C 0.3812(2) 0.32736(18) 0.54717(16) 0.0280(5) Uani 1 1 d . . . . .
C64 C 0.3722(2) 0.41312(19) 0.56271(16) 0.0281(5) Uani 1 1 d . . . . .
C65 C 0.4239(2) 0.49172(19) 0.64259(17) 0.0282(5) Uani 1 1 d . . . . .

loop_
_atom_site_aniso_label
_atom_site_aniso_U_11
_atom_site_aniso_U_22
_atom_site_aniso_U_33
_atom_site_aniso_U_23
_atom_site_aniso_U_13
_atom_site_aniso_U_12
P2 0.0222(3) 0.0215(3) 0.0313(3) 0.0120(3) 0.0086(3) 0.0105(3)
F1 0.0236(8) 0.0273(8) 0.0393(9) 0.0124(7) 0.0068(6) 0.0086(6)
O1 0.0326(10) 0.0245(9) 0.0303(9) 0.0118(7) 0.0083(7) 0.0159(8)
N1 0.0266(11) 0.0236(10) 0.0307(11) 0.0122(9) 0.0082(9) 0.0117(9)
C1 0.0250(13) 0.0226(12) 0.0314(13) 0.0125(10) 0.0078(10) 0.0109(10)
B1 0.0214(14) 0.0265(14) 0.0346(16) 0.0147(12) 0.0088(11) 0.0129(12)
P1 0.0259(3) 0.0251(3) 0.0311(4) 0.0125(3) 0.0080(3) 0.0135(3)
F2 0.0359(9) 0.0262(8) 0.0404(9) 0.0055(7) 0.0094(7) 0.0116(7)
C2 0.0273(13) 0.0292(13) 0.0369(15) 0.0135(12) 0.0100(11) 0.0146(11)
F3 0.0357(8) 0.0360(8) 0.0410(9) 0.0165(7) 0.0179(7) 0.0213(7)
C3 0.0310(14) 0.0347(15) 0.0411(16) 0.0156(12) 0.0159(12) 0.0180(12)
F4 0.0218(7) 0.0327(8) 0.0413(9) 0.0173(7) 0.0089(6) 0.0109(6)
C4 0.0373(15) 0.0307(14) 0.0340(15) 0.0149(12) 0.0133(12) 0.0158(12)
F5 0.0254(7) 0.0240(7) 0.0360(8) 0.0085(6) 0.0056(6) 0.0094(6)
C5 0.0284(14) 0.0322(14) 0.0376(15) 0.0152(12) 0.0055(11) 0.0118(12)
F6 0.0250(7) 0.0273(7) 0.0369(8) 0.0149(6) 0.0083(6) 0.0104(6)
C6 0.0243(13) 0.0276(13) 0.0352(14) 0.0139(11) 0.0077(11) 0.0110(11)
F7 0.0338(8) 0.0317(8) 0.0397(9) 0.0211(7) 0.0127(7) 0.0167(7)
C7 0.0212(12) 0.0221(12) 0.0360(14) 0.0110(11) 0.0066(10) 0.0096(10)
F8 0.0350(9) 0.0441(9) 0.0398(9) 0.0243(8) 0.0061(7) 0.0190(7)
C8 0.0264(13) 0.0307(14) 0.0367(15) 0.0156(12) 0.0123(11) 0.0118(11)
F9 0.0257(8) 0.0387(9) 0.0429(9) 0.0189(7) 0.0014(7) 0.0096(7)
C9 0.0269(14) 0.0302(14) 0.0444(16) 0.0191(13) 0.0134(12) 0.0081(12)
F10 0.0256(8) 0.0317(8) 0.0407(9) 0.0201(7) 0.0058(6) 0.0083(6)
C10 0.0285(14) 0.0256(13) 0.0419(16) 0.0122(12) 0.0075(12) 0.0086(11)
F11 0.0343(8) 0.0337(8) 0.0467(9) 0.0223(7) 0.0152(7) 0.0203(7)
C11 0.0247(13) 0.0245(12) 0.0330(14) 0.0106(11) 0.0075(11) 0.0089(11)
F12 0.0496(10) 0.0380(9) 0.0561(11) 0.0322(8) 0.0165(8) 0.0167(8)
C12 0.0235(12) 0.0246(12) 0.0322(13) 0.0139(11) 0.0081(10) 0.0117(10)
F13 0.0320(9) 0.0645(12) 0.0549(11) 0.0385(10) 0.0152(8) 0.0097(9)
C13 0.0208(12) 0.0277(13) 0.0335(14) 0.0169(11) 0.0111(10) 0.0101(10)
F14 0.0328(9) 0.0751(13) 0.0475(10) 0.0331(9) 0.0214(8) 0.0305(9)
C14 0.0283(14) 0.0303(14) 0.0387(15) 0.0177(12) 0.0119(11) 0.0135(11)
F15 0.0352(8) 0.0425(9) 0.0416(9) 0.0199(7) 0.0141(7) 0.0256(8)
C15 0.0338(15) 0.0342(15) 0.0524(18) 0.0277(14) 0.0187(13) 0.0191(13)
F16 0.0354(8) 0.0338(8) 0.0324(8) 0.0142(7) 0.0058(6) 0.0221(7)
C16 0.0292(14) 0.0482(17) 0.0446(16) 0.0298(14) 0.0156(12) 0.0199(13)
F17 0.0365(8) 0.0245(7) 0.0389(9) 0.0145(6) 0.0104(7) 0.0173(7)
C17 0.0261(14) 0.0399(15) 0.0372(15) 0.0169(13) 0.0074(11) 0.0130(12)
F18 0.0352(8) 0.0256(8) 0.0329(8) 0.0092(6) 0.0035(6) 0.0112(7)
C18 0.0264(13) 0.0301(13) 0.0333(14) 0.0141(11) 0.0102(11) 0.0119(11)
F19 0.0371(8) 0.0325(8) 0.0317(8) 0.0142(7) 0.0036(6) 0.0173(7)
C19 0.0237(12) 0.0279(13) 0.0325(14) 0.0168(11) 0.0109(10) 0.0132(11)
F20 0.0345(8) 0.0253(7) 0.0370(8) 0.0139(6) 0.0072(6) 0.0165(7)
C20 0.0374(15) 0.0237(13) 0.0407(15) 0.0159(12) 0.0138(12) 0.0144(12)
C26 0.0272(13) 0.0246(12) 0.0306(13) 0.0131(11) 0.0063(10) 0.0123(11)
C25 0.0244(13) 0.0238(12) 0.0317(13) 0.0129(11) 0.0069(10) 0.0113(11)
C23 0.0275(13) 0.0204(12) 0.0394(15) 0.0129(11) 0.0136(11) 0.0083(11)
C24 0.0291(14) 0.0242(13) 0.0404(15) 0.0112(12) 0.0108(12) 0.0096(11)
C22 0.0284(15) 0.0302(14) 0.0562(19) 0.0153(14) 0.0195(13) 0.0090(12)
C21 0.0417(17) 0.0350(16) 0.0547(19) 0.0211(14) 0.0286(15) 0.0141(14)
C27 0.0508(19) 0.0403(16) 0.0479(18) 0.0264(14) 0.0232(15) 0.0214(15)
C28 0.0388(16) 0.0329(14) 0.0423(16) 0.0202(13) 0.0171(13) 0.0169(13)
C29 0.0245(13) 0.0243(12) 0.0334(14) 0.0124(11) 0.0101(10) 0.0100(11)
C30 0.0298(14) 0.0255(13) 0.0305(14) 0.0118(11) 0.0091(11) 0.0115(11)
C31 0.0259(13) 0.0263(13) 0.0365(14) 0.0154(11) 0.0111(11) 0.0119(11)
C32 0.0275(13) 0.0236(12) 0.0330(14) 0.0116(11) 0.0082(10) 0.0125(11)
C33 0.0251(13) 0.0230(12) 0.0295(13) 0.0120(10) 0.0091(10) 0.0094(10)
C34 0.0338(14) 0.0254(13) 0.0355(14) 0.0147(11) 0.0050(11) 0.0124(12)
C35 0.0561(19) 0.0314(15) 0.0351(16) 0.0158(13) -0.0023(14) 0.0129(14)
C36 0.0395(15) 0.0226(12) 0.0340(14) 0.0120(11) 0.0117(12) 0.0154(12)
C37 0.0495(18) 0.0266(14) 0.0422(16) 0.0161(12) 0.0171(14) 0.0165(13)
C38 0.0357(15) 0.0323(14) 0.0394(15) 0.0203(12) 0.0114(12) 0.0163(12)
C39 0.0296(14) 0.0355(15) 0.0486(17) 0.0238(13) 0.0083(12) 0.0139(12)
C40 0.0458(17) 0.0359(15) 0.0417(16) 0.0137(13) 0.0121(13) 0.0263(14)
C41 0.0511(18) 0.0286(14) 0.0361(15) 0.0090(12) 0.0094(13) 0.0198(14)
C42 0.0257(13) 0.0220(12) 0.0316(13) 0.0141(10) 0.0072(10) 0.0114(10)
C43 0.0205(12) 0.0252(12) 0.0331(14) 0.0149(11) 0.0065(10) 0.0090(10)
C44 0.0306(14) 0.0208(12) 0.0319(14) 0.0091(11) 0.0054(11) 0.0102(11)
C45 0.0316(14) 0.0303(13) 0.0352(14) 0.0167(11) 0.0134(11) 0.0201(12)
C46 0.0193(12) 0.0276(13) 0.0373(14) 0.0190(11) 0.0082(10) 0.0095(10)
C47 0.0272(13) 0.0209(12) 0.0297(13) 0.0118(10) 0.0045(10) 0.0095(10)
C48 0.0257(13) 0.0251(12) 0.0283(13) 0.0115(10) 0.0075(10) 0.0149(11)
C49 0.0209(12) 0.0265(12) 0.0308(13) 0.0106(11) 0.0073(10) 0.0120(11)
C50 0.0274(13) 0.0252(13) 0.0352(14) 0.0138(11) 0.0122(11) 0.0139(11)
C51 0.0310(14) 0.0329(14) 0.0294(13) 0.0146(11) 0.0084(11) 0.0196(12)
C52 0.0219(13) 0.0294(13) 0.0339(14) 0.0118(11) 0.0050(10) 0.0111(11)
C53 0.0252(13) 0.0244(12) 0.0365(14) 0.0156(11) 0.0100(11) 0.0122(11)
C54 0.0226(12) 0.0288(13) 0.0293(13) 0.0126(11) 0.0061(10) 0.0112(11)
C55 0.0260(13) 0.0302(13) 0.0324(14) 0.0152(11) 0.0080(10) 0.0131(11)
C56 0.0343(15) 0.0324(14) 0.0399(16) 0.0224(13) 0.0087(12) 0.0091(12)
C57 0.0249(14) 0.0462(17) 0.0371(15) 0.0245(13) 0.0096(12) 0.0062(13)
C58 0.0225(13) 0.0500(17) 0.0348(15) 0.0198(13) 0.0107(11) 0.0177(13)
C59 0.0270(13) 0.0344(14) 0.0323(14) 0.0156(12) 0.0079(11) 0.0158(12)
C60 0.0244(13) 0.0271(13) 0.0319(13) 0.0156(11) 0.0100(10) 0.0139(11)
C61 0.0259(13) 0.0302(13) 0.0287(13) 0.0157(11) 0.0069(10) 0.0145(11)
C62 0.0269(13) 0.0264(13) 0.0379(14) 0.0181(11) 0.0122(11) 0.0156(11)
C63 0.0257(13) 0.0230(12) 0.0299(13) 0.0094(11) 0.0080(10) 0.0082(11)
C64 0.0245(13) 0.0305(13) 0.0325(14) 0.0167(11) 0.0056(10) 0.0135(11)
C65 0.0270(13) 0.0263(13) 0.0372(14) 0.0164(11) 0.0110(11) 0.0151(11)

loop_
_atom_type_symbol
_atom_type_description
_atom_type_scat_dispersion_real
_atom_type_scat_dispersion_imag
_atom_type_scat_source
C C 0.0033 0.0016 'International Tables Vol C Tables 4.2.6.8 and 6.1.1.4'
H H 0.0000 0.0000 'International Tables Vol C Tables 4.2.6.8 and 6.1.1.4'
B B 0.0013 0.0007 'International Tables Vol C Tables 4.2.6.8 and 6.1.1.4'
N N 0.0061 0.0033 'International Tables Vol C Tables 4.2.6.8 and 6.1.1.4'
O O 0.0106 0.0060 'International Tables Vol C Tables 4.2.6.8 and 6.1.1.4'
F F 0.0171 0.0103 'International Tables Vol C Tables 4.2.6.8 and 6.1.1.4'
P P 0.1023 0.0942 'International Tables Vol C Tables 4.2.6.8 and 6.1.1.4'

loop_
_geom_angle_atom_site_label_1
_geom_angle_atom_site_label_2
_geom_angle_atom_site_label_3
_geom_angle
_geom_angle_site_symmetry_1
_geom_angle_site_symmetry_3
_geom_angle_publ_flag
C1 P2 C13 111.28(12) . . ?
C1 P2 C12 107.48(12) . . ?
C13 P2 C12 102.36(12) . . ?
C1 P2 C25 104.20(12) . . ?
C13 P2 C25 108.64(12) . . ?
C12 P2 C25 122.85(11) . . ?
C19 O1 P1 112.28(15) . . ?
C33 N1 C7 125.4(2) . . ?
C33 N1 P1 110.75(17) . . ?
C7 N1 P1 120.35(18) . . ?
C2 C1 C6 120.0(2) . . ?
C2 C1 P2 120.43(19) . . ?
C6 C1 P2 118.97(19) . . ?
C48 B1 C54 112.1(2) . . ?
C48 B1 C60 113.8(2) . . ?
C54 B1 C60 101.8(2) . . ?
C48 B1 C42 101.9(2) . . ?
C54 B1 C42 114.4(2) . . ?
C60 B1 C42 113.3(2) . . ?
O1 P1 N1 92.82(11) . . ?
O1 P1 C26 101.54(11) . . ?
N1 P1 C26 100.65(11) . . ?
C3 C2 C1 120.1(2) . . ?
C3 C2 H2 119.9 . . ?
C1 C2 H2 119.9 . . ?
C2 C3 C4 120.1(2) . . ?
C2 C3 H3 120.0 . . ?
C4 C3 H3 120.0 . . ?
C3 C4 C5 120.1(3) . . ?
C3 C4 H4 120.0 . . ?
C5 C4 H4 120.0 . . ?
C4 C5 C6 120.4(2) . . ?
C4 C5 H5 119.8 . . ?
C6 C5 H5 119.8 . . ?
C5 C6 C1 119.3(2) . . ?
C5 C6 H6 120.3 . . ?
C1 C6 H6 120.3 . . ?
C8 C7 C12 120.7(2) . . ?
C8 C7 N1 123.2(2) . . ?
C12 C7 N1 116.0(2) . . ?
C7 C8 C9 119.2(3) . . ?
C7 C8 H8 120.4 . . ?
C9 C8 H8 120.4 . . ?
C8 C9 C10 120.6(3) . . ?
C8 C9 H9 119.7 . . ?
C10 C9 H9 119.7 . . ?
C11 C10 C9 120.4(3) . . ?
C11 C10 H10 119.8 . . ?
C9 C10 H10 119.8 . . ?
C10 C11 C12 119.5(3) . . ?
C10 C11 H11 120.3 . . ?
C12 C11 H11 120.3 . . ?
C7 C12 C11 119.5(2) . . ?
C7 C12 P2 118.13(19) . . ?
C11 C12 P2 119.69(19) . . ?
C18 C13 C14 120.1(2) . . ?
C18 C13 P2 120.72(19) . . ?
C14 C13 P2 118.7(2) . . ?
C15 C14 C13 119.6(3) . . ?
C15 C14 H14 120.2 . . ?
C13 C14 H14 120.2 . . ?
C16 C15 C14 120.0(3) . . ?
C16 C15 H15 120.0 . . ?
C14 C15 H15 120.0 . . ?
C15 C16 C17 120.6(3) . . ?
C15 C16 H16 119.7 . . ?
C17 C16 H16 119.7 . . ?
C18 C17 C16 119.9(3) . . ?
C18 C17 H17 120.0 . . ?
C16 C17 H17 120.0 . . ?
C17 C18 C13 119.8(2) . . ?
C17 C18 H18 120.1 . . ?
C13 C18 H18 120.1 . . ?
C29 C19 C33 122.6(2) . . ?
C29 C19 O1 124.9(2) . . ?
C33 C19 O1 112.4(2) . . ?
C26 C20 H20A 109.5 . . ?
C26 C20 H20B 109.5 . . ?
H20A C20 H20B 109.5 . . ?
C26 C20 H20C 109.5 . . ?
H20A C20 H20C 109.5 . . ?
H20B C20 H20C 109.5 . . ?
C25 C26 C20 122.8(2) . . ?
C25 C26 P1 122.7(2) . . ?
C20 C26 P1 113.86(17) . . ?
C26 C25 C23 123.2(2) . . ?
C26 C25 P2 127.0(2) . . ?
C23 C25 P2 109.55(16) . . ?
C28 C23 C24 118.9(3) . . ?
C28 C23 C25 119.3(2) . . ?
C24 C23 C25 121.7(2) . . ?
C22 C24 C23 120.2(3) . . ?
C22 C24 H24 119.9 . . ?
C23 C24 H24 119.9 . . ?
C21 C22 C24 120.2(3) . . ?
C21 C22 H22 119.9 . . ?
C24 C22 H22 119.9 . . ?
C22 C21 C27 120.2(3) . . ?
C22 C21 H21 119.9 . . ?
C27 C21 H21 119.9 . . ?
C21 C27 C28 119.8(3) . . ?
C21 C27 H27 120.1 . . ?
C28 C27 H27 120.1 . . ?
C23 C28 C27 120.7(3) . . ?
C23 C28 H28 119.6 . . ?
C27 C28 H28 119.6 . . ?
C19 C29 C30 114.8(2) . . ?
C19 C29 C36 122.4(2) . . ?
C30 C29 C36 122.8(2) . . ?
C31 C30 C29 124.1(2) . . ?
C31 C30 H30 118.0 . . ?
C29 C30 H30 118.0 . . ?
C32 C31 C30 118.3(2) . . ?
C32 C31 C34 119.0(2) . . ?
C30 C31 C34 122.6(2) . . ?
C33 C32 C31 119.1(2) . . ?
C33 C32 H32 120.5 . . ?
C31 C32 H32 120.5 . . ?
C32 C33 C19 121.1(2) . . ?
C32 C33 N1 127.8(2) . . ?
C19 C33 N1 111.1(2) . . ?
C35 C34 C31 113.1(2) . . ?
C35 C34 C38 108.4(2) . . ?
C31 C34 C38 108.7(2) . . ?
C35 C34 C39 107.8(2) . . ?
C31 C34 C39 109.3(2) . . ?
C38 C34 C39 109.5(2) . . ?
C34 C35 H35A 109.5 . . ?
C34 C35 H35B 109.5 . . ?
H35A C35 H35B 109.5 . . ?
C34 C35 H35C 109.5 . . ?
H35A C35 H35C 109.5 . . ?
H35B C35 H35C 109.5 . . ?
C29 C36 C37 110.7(2) . . ?
C29 C36 C41 111.5(2) . . ?
C37 C36 C41 107.4(2) . . ?
C29 C36 C40 108.9(2) . . ?
C37 C36 C40 109.9(2) . . ?
C41 C36 C40 108.4(2) . . ?
C36 C37 H37A 109.5 . . ?
C36 C37 H37B 109.5 . . ?
H37A C37 H37B 109.5 . . ?
C36 C37 H37C 109.5 . . ?
H37A C37 H37C 109.5 . . ?
H37B C37 H37C 109.5 . . ?
C34 C38 H38A 109.5 . . ?
C34 C38 H38B 109.5 . . ?
H38A C38 H38B 109.5 . . ?
C34 C38 H38C 109.5 . . ?
H38A C38 H38C 109.5 . . ?
H38B C38 H38C 109.5 . . ?
C34 C39 H39A 109.5 . . ?
C34 C39 H39B 109.5 . . ?
H39A C39 H39B 109.5 . . ?
C34 C39 H39C 109.5 . . ?
H39A C39 H39C 109.5 . . ?
H39B C39 H39C 109.5 . . ?
C36 C40 H40A 109.5 . . ?
C36 C40 H40B 109.5 . . ?
H40A C40 H40B 109.5 . . ?
C36 C40 H40C 109.5 . . ?
H40A C40 H40C 109.5 . . ?
H40B C40 H40C 109.5 . . ?
C36 C41 H41A 109.5 . . ?
C36 C41 H41B 109.5 . . ?
H41A C41 H41B 109.5 . . ?
C36 C41 H41C 109.5 . . ?
H41A C41 H41C 109.5 . . ?
H41B C41 H41C 109.5 . . ?
C47 C42 C43 113.5(2) . . ?
C47 C42 B1 126.9(2) . . ?
C43 C42 B1 119.0(2) . . ?
F1 C43 C44 116.2(2) . . ?
F1 C43 C42 119.3(2) . . ?
C44 C43 C42 124.5(2) . . ?
F2 C44 C45 119.5(2) . . ?
F2 C44 C43 121.1(2) . . ?
C45 C44 C43 119.4(2) . . ?
F3 C45 C46 120.6(2) . . ?
F3 C45 C44 120.2(2) . . ?
C46 C45 C44 119.2(2) . . ?
F4 C46 C45 119.3(2) . . ?
F4 C46 C47 121.0(2) . . ?
C45 C46 C47 119.7(2) . . ?
F5 C47 C42 121.1(2) . . ?
F5 C47 C46 115.2(2) . . ?
C42 C47 C46 123.7(2) . . ?
C49 C48 C53 113.4(2) . . ?
C49 C48 B1 119.9(2) . . ?
C53 C48 B1 126.4(2) . . ?
F6 C49 C50 115.7(2) . . ?
F6 C49 C48 119.6(2) . . ?
C50 C49 C48 124.7(2) . . ?
F7 C50 C49 121.3(2) . . ?
F7 C50 C51 119.6(2) . . ?
C49 C50 C51 119.1(2) . . ?
F8 C51 C52 120.8(2) . . ?
F8 C51 C50 120.5(2) . . ?
C52 C51 C50 118.7(2) . . ?
F9 C52 C51 119.4(2) . . ?
F9 C52 C53 120.3(2) . . ?
C51 C52 C53 120.2(2) . . ?
F10 C53 C52 114.8(2) . . ?
F10 C53 C48 121.5(2) . . ?
C52 C53 C48 123.7(2) . . ?
C55 C54 C59 113.1(2) . . ?
C55 C54 B1 128.6(2) . . ?
C59 C54 B1 118.2(2) . . ?
F11 C55 C54 120.8(2) . . ?
F11 C55 C56 115.2(2) . . ?
C54 C55 C56 123.9(2) . . ?
F12 C56 C57 120.1(2) . . ?
F12 C56 C55 120.3(2) . . ?
C57 C56 C55 119.6(3) . . ?
F13 C57 C58 121.2(3) . . ?
F13 C57 C56 120.0(3) . . ?
C58 C57 C56 118.7(3) . . ?
F14 C58 C59 120.1(3) . . ?
F14 C58 C57 119.8(3) . . ?
C59 C58 C57 120.1(2) . . ?
F15 C59 C58 116.5(2) . . ?
F15 C59 C54 119.0(2) . . ?
C58 C59 C54 124.5(2) . . ?
C61 C60 C65 112.4(2) . . ?
C61 C60 B1 128.2(2) . . ?
C65 C60 B1 118.9(2) . . ?
F16 C61 C62 114.4(2) . . ?
F16 C61 C60 120.6(2) . . ?
C62 C61 C60 124.9(2) . . ?
F17 C62 C63 119.7(2) . . ?
F17 C62 C61 120.5(2) . . ?
C63 C62 C61 119.8(2) . . ?
F18 C63 C62 120.9(2) . . ?
F18 C63 C64 120.5(2) . . ?
C62 C63 C64 118.6(2) . . ?
F19 C64 C63 119.2(2) . . ?
F19 C64 C65 121.0(2) . . ?
C63 C64 C65 119.8(2) . . ?
F20 C65 C64 116.2(2) . . ?
F20 C65 C60 119.3(2) . . ?
C64 C65 C60 124.5(2) . . ?

loop_
_geom_bond_atom_site_label_1
_geom_bond_atom_site_label_2
_geom_bond_distance
_geom_bond_site_symmetry_2
_geom_bond_publ_flag
P2 C1 1.791(3) . ?
P2 C13 1.795(3) . ?
P2 C12 1.799(3) . ?
P2 C25 1.822(3) . ?
F1 C43 1.356(3) . ?
O1 C19 1.411(3) . ?
O1 P1 1.653(2) . ?
N1 C33 1.418(3) . ?
N1 C7 1.418(3) . ?
N1 P1 1.720(2) . ?
C1 C2 1.392(3) . ?
C1 C6 1.396(3) . ?
B1 C48 1.648(4) . ?
B1 C54 1.651(4) . ?
B1 C60 1.657(4) . ?
B1 C42 1.657(4) . ?
P1 C26 1.842(3) . ?
F2 C44 1.350(3) . ?
C2 C3 1.381(4) . ?
C2 H2 0.9500 . ?
F3 C45 1.352(3) . ?
C3 C4 1.386(4) . ?
C3 H3 0.9500 . ?
F4 C46 1.348(3) . ?
C4 C5 1.387(4) . ?
C4 H4 0.9500 . ?
F5 C47 1.358(3) . ?
C5 C6 1.389(4) . ?
C5 H5 0.9500 . ?
F6 C49 1.355(3) . ?
C6 H6 0.9500 . ?
F7 C50 1.349(3) . ?
C7 C8 1.377(4) . ?
C7 C12 1.395(4) . ?
F8 C51 1.344(3) . ?
C8 C9 1.387(4) . ?
C8 H8 0.9500 . ?
F9 C52 1.347(3) . ?
C9 C10 1.387(4) . ?
C9 H9 0.9500 . ?
F10 C53 1.351(3) . ?
C10 C11 1.376(4) . ?
C10 H10 0.9500 . ?
F11 C55 1.350(3) . ?
C11 C12 1.401(4) . ?
C11 H11 0.9500 . ?
F12 C56 1.347(3) . ?
F13 C57 1.353(3) . ?
C13 C18 1.394(4) . ?
C13 C14 1.403(4) . ?
F14 C58 1.354(3) . ?
C14 C15 1.390(4) . ?
C14 H14 0.9500 . ?
F15 C59 1.360(3) . ?
C15 C16 1.383(4) . ?
C15 H15 0.9500 . ?
F16 C61 1.355(3) . ?
C16 C17 1.391(4) . ?
C16 H16 0.9500 . ?
F17 C62 1.350(3) . ?
C17 C18 1.388(4) . ?
C17 H17 0.9500 . ?
F18 C63 1.345(3) . ?
C18 H18 0.9500 . ?
F19 C64 1.356(3) . ?
C19 C29 1.387(4) . ?
C19 C33 1.395(4) . ?
F20 C65 1.358(3) . ?
C20 C26 1.507(4) . ?
C20 H20A 0.9800 . ?
C20 H20B 0.9800 . ?
C20 H20C 0.9800 . ?
C26 C25 1.342(3) . ?
C25 C23 1.510(4) . ?
C23 C28 1.387(4) . ?
C23 C24 1.402(4) . ?
C24 C22 1.390(4) . ?
C24 H24 0.9500 . ?
C22 C21 1.377(5) . ?
C22 H22 0.9500 . ?
C21 C27 1.388(4) . ?
C21 H21 0.9500 . ?
C27 C28 1.390(4) . ?
C27 H27 0.9500 . ?
C28 H28 0.9500 . ?
C29 C30 1.408(4) . ?
C29 C36 1.533(4) . ?
C30 C31 1.401(4) . ?
C30 H30 0.9500 . ?
C31 C32 1.398(4) . ?
C31 C34 1.530(4) . ?
C32 C33 1.376(3) . ?
C32 H32 0.9500 . ?
C34 C35 1.524(4) . ?
C34 C38 1.537(4) . ?
C34 C39 1.541(4) . ?
C35 H35A 0.9800 . ?
C35 H35B 0.9800 . ?
C35 H35C 0.9800 . ?
C36 C37 1.535(4) . ?
C36 C41 1.535(4) . ?
C36 C40 1.537(4) . ?
C37 H37A 0.9800 . ?
C37 H37B 0.9800 . ?
C37 H37C 0.9800 . ?
C38 H38A 0.9800 . ?
C38 H38B 0.9800 . ?
C38 H38C 0.9800 . ?
C39 H39A 0.9800 . ?
C39 H39B 0.9800 . ?
C39 H39C 0.9800 . ?
C40 H40A 0.9800 . ?
C40 H40B 0.9800 . ?
C40 H40C 0.9800 . ?
C41 H41A 0.9800 . ?
C41 H41B 0.9800 . ?
C41 H41C 0.9800 . ?
C42 C47 1.384(4) . ?
C42 C43 1.390(4) . ?
C43 C44 1.373(4) . ?
C44 C45 1.371(4) . ?
C45 C46 1.367(4) . ?
C46 C47 1.387(3) . ?
C48 C49 1.388(4) . ?
C48 C53 1.389(4) . ?
C49 C50 1.373(4) . ?
C50 C51 1.386(4) . ?
C51 C52 1.365(4) . ?
C52 C53 1.383(4) . ?
C54 C55 1.382(4) . ?
C54 C59 1.402(4) . ?
C55 C56 1.386(4) . ?
C56 C57 1.378(4) . ?
C57 C58 1.363(4) . ?
C58 C59 1.362(4) . ?
C60 C61 1.389(4) . ?
C60 C65 1.395(3) . ?
C61 C62 1.373(4) . ?
C62 C63 1.371(4) . ?
C63 C64 1.373(4) . ?
C64 C65 1.378(4) . ?

loop_
_geom_torsion_atom_site_label_1
_geom_torsion_atom_site_label_2
_geom_torsion_atom_site_label_3
_geom_torsion_atom_site_label_4
_geom_torsion
_geom_torsion_site_symmetry_1
_geom_torsion_site_symmetry_2
_geom_torsion_site_symmetry_3
_geom_torsion_site_symmetry_4
_geom_torsion_publ_flag
C13 P2 C1 C2 27.1(2) . . . . ?
C12 P2 C1 C2 138.5(2) . . . . ?
C25 P2 C1 C2 -89.8(2) . . . . ?
C13 P2 C1 C6 -161.53(19) . . . . ?
C12 P2 C1 C6 -50.2(2) . . . . ?
C25 P2 C1 C6 81.6(2) . . . . ?
C19 O1 P1 N1 -8.00(17) . . . . ?
C19 O1 P1 C26 93.47(17) . . . . ?
C33 N1 P1 O1 5.75(17) . . . . ?
C7 N1 P1 O1 -154.14(19) . . . . ?
C33 N1 P1 C26 -96.55(18) . . . . ?
C7 N1 P1 C26 103.6(2) . . . . ?
C6 C1 C2 C3 0.5(4) . . . . ?
P2 C1 C2 C3 171.8(2) . . . . ?
C1 C2 C3 C4 0.5(4) . . . . ?
C2 C3 C4 C5 -0.8(4) . . . . ?
C3 C4 C5 C6 0.1(4) . . . . ?
C4 C5 C6 C1 0.9(4) . . . . ?
C2 C1 C6 C5 -1.2(4) . . . . ?
P2 C1 C6 C5 -172.5(2) . . . . ?
C33 N1 C7 C8 -42.8(3) . . . . ?
P1 N1 C7 C8 113.9(2) . . . . ?
C33 N1 C7 C12 137.7(2) . . . . ?
P1 N1 C7 C12 -65.6(3) . . . . ?
C12 C7 C8 C9 1.9(4) . . . . ?
N1 C7 C8 C9 -177.6(2) . . . . ?
C7 C8 C9 C10 0.8(4) . . . . ?
C8 C9 C10 C11 -2.0(4) . . . . ?
C9 C10 C11 C12 0.6(4) . . . . ?
C8 C7 C12 C11 -3.3(4) . . . . ?
N1 C7 C12 C11 176.2(2) . . . . ?
C8 C7 C12 P2 158.10(19) . . . . ?
N1 C7 C12 P2 -22.4(3) . . . . ?
C10 C11 C12 C7 2.1(4) . . . . ?
C10 C11 C12 P2 -159.1(2) . . . . ?
C1 P2 C12 C7 171.44(18) . . . . ?
C13 P2 C12 C7 -71.3(2) . . . . ?
C25 P2 C12 C7 50.8(2) . . . . ?
C1 P2 C12 C11 -27.2(2) . . . . ?
C13 P2 C12 C11 90.1(2) . . . . ?
C25 P2 C12 C11 -147.79(19) . . . . ?
C1 P2 C13 C18 -139.8(2) . . . . ?
C12 P2 C13 C18 105.7(2) . . . . ?
C25 P2 C13 C18 -25.6(2) . . . . ?
C1 P2 C13 C14 48.1(2) . . . . ?
C12 P2 C13 C14 -66.4(2) . . . . ?
C25 P2 C13 C14 162.3(2) . . . . ?
C18 C13 C14 C15 0.1(4) . . . . ?
P2 C13 C14 C15 172.29(19) . . . . ?
C13 C14 C15 C16 0.4(4) . . . . ?
C14 C15 C16 C17 -0.1(4) . . . . ?
C15 C16 C17 C18 -0.7(4) . . . . ?
C16 C17 C18 C13 1.2(4) . . . . ?
C14 C13 C18 C17 -0.9(4) . . . . ?
P2 C13 C18 C17 -172.91(19) . . . . ?
P1 O1 C19 C29 -175.4(2) . . . . ?
P1 O1 C19 C33 8.3(2) . . . . ?
O1 P1 C26 C25 -137.9(2) . . . . ?
N1 P1 C26 C25 -42.7(2) . . . . ?
O1 P1 C26 C20 51.4(2) . . . . ?
N1 P1 C26 C20 146.51(19) . . . . ?
C20 C26 C25 C23 2.0(4) . . . . ?
P1 C26 C25 C23 -167.87(19) . . . . ?
C20 C26 C25 P2 176.23(19) . . . . ?
P1 C26 C25 P2 6.3(3) . . . . ?
C1 P2 C25 C26 -136.2(2) . . . . ?
C13 P2 C25 C26 105.1(2) . . . . ?
C12 P2 C25 C26 -14.0(3) . . . . ?
C1 P2 C25 C23 38.67(19) . . . . ?
C13 P2 C25 C23 -80.0(2) . . . . ?
C12 P2 C25 C23 160.83(17) . . . . ?
C26 C25 C23 C28 74.1(3) . . . . ?
P2 C25 C23 C28 -101.0(2) . . . . ?
C26 C25 C23 C24 -110.5(3) . . . . ?
P2 C25 C23 C24 74.5(3) . . . . ?
C28 C23 C24 C22 1.9(4) . . . . ?
C25 C23 C24 C22 -173.5(2) . . . . ?
C23 C24 C22 C21 -1.1(4) . . . . ?
C24 C22 C21 C27 -0.4(4) . . . . ?
C22 C21 C27 C28 1.2(4) . . . . ?
C24 C23 C28 C27 -1.2(4) . . . . ?
C25 C23 C28 C27 174.4(2) . . . . ?
C21 C27 C28 C23 -0.3(4) . . . . ?
C33 C19 C29 C30 0.4(4) . . . . ?
O1 C19 C29 C30 -175.5(2) . . . . ?
C33 C19 C29 C36 178.6(2) . . . . ?
O1 C19 C29 C36 2.7(4) . . . . ?
C19 C29 C30 C31 0.2(4) . . . . ?
C36 C29 C30 C31 -178.0(2) . . . . ?
C29 C30 C31 C32 -0.6(4) . . . . ?
C29 C30 C31 C34 177.1(2) . . . . ?
C30 C31 C32 C33 0.5(4) . . . . ?
C34 C31 C32 C33 -177.3(2) . . . . ?
C31 C32 C33 C19 0.1(4) . . . . ?
C31 C32 C33 N1 179.7(2) . . . . ?
C29 C19 C33 C32 -0.5(4) . . . . ?
O1 C19 C33 C32 175.8(2) . . . . ?
C29 C19 C33 N1 179.8(2) . . . . ?
O1 C19 C33 N1 -3.9(3) . . . . ?
C7 N1 C33 C32 -22.9(4) . . . . ?
P1 N1 C33 C32 178.4(2) . . . . ?
C7 N1 C33 C19 156.7(2) . . . . ?
P1 N1 C33 C19 -2.0(3) . . . . ?
C32 C31 C34 C35 -174.3(2) . . . . ?
C30 C31 C34 C35 8.0(4) . . . . ?
C32 C31 C34 C38 65.4(3) . . . . ?
C30 C31 C34 C38 -112.3(3) . . . . ?
C32 C31 C34 C39 -54.1(3) . . . . ?
C30 C31 C34 C39 128.1(3) . . . . ?
C19 C29 C36 C37 56.0(3) . . . . ?
C30 C29 C36 C37 -126.0(3) . . . . ?
C19 C29 C36 C41 175.5(2) . . . . ?
C30 C29 C36 C41 -6.4(3) . . . . ?
C19 C29 C36 C40 -64.8(3) . . . . ?
C30 C29 C36 C40 113.2(3) . . . . ?
C48 B1 C42 C47 -107.4(3) . . . . ?
C54 B1 C42 C47 131.5(3) . . . . ?
C60 B1 C42 C47 15.3(4) . . . . ?
C48 B1 C42 C43 63.0(3) . . . . ?
C54 B1 C42 C43 -58.2(3) . . . . ?
C60 B1 C42 C43 -174.3(2) . . . . ?
C47 C42 C43 F1 178.7(2) . . . . ?
B1 C42 C43 F1 7.1(3) . . . . ?
C47 C42 C43 C44 -0.7(4) . . . . ?
B1 C42 C43 C44 -172.3(2) . . . . ?
F1 C43 C44 F2 -0.1(4) . . . . ?
C42 C43 C44 F2 179.3(2) . . . . ?
F1 C43 C44 C45 -179.9(2) . . . . ?
C42 C43 C44 C45 -0.5(4) . . . . ?
F2 C44 C45 F3 0.7(4) . . . . ?
C43 C44 C45 F3 -179.5(2) . . . . ?
F2 C44 C45 C46 -178.8(2) . . . . ?
C43 C44 C45 C46 1.0(4) . . . . ?
F3 C45 C46 F4 0.1(4) . . . . ?
C44 C45 C46 F4 179.6(2) . . . . ?
F3 C45 C46 C47 -179.9(2) . . . . ?
C44 C45 C46 C47 -0.4(4) . . . . ?
C43 C42 C47 F5 -177.1(2) . . . . ?
B1 C42 C47 F5 -6.2(4) . . . . ?
C43 C42 C47 C46 1.4(4) . . . . ?
B1 C42 C47 C46 172.2(2) . . . . ?
F4 C46 C47 F5 -2.4(3) . . . . ?
C45 C46 C47 F5 177.6(2) . . . . ?
F4 C46 C47 C42 179.1(2) . . . . ?
C45 C46 C47 C42 -0.9(4) . . . . ?
C54 B1 C48 C49 -168.2(2) . . . . ?
C60 B1 C48 C49 -53.4(3) . . . . ?
C42 B1 C48 C49 69.0(3) . . . . ?
C54 B1 C48 C53 17.9(3) . . . . ?
C60 B1 C48 C53 132.8(3) . . . . ?
C42 B1 C48 C53 -104.8(3) . . . . ?
C53 C48 C49 F6 176.7(2) . . . . ?
B1 C48 C49 F6 2.2(3) . . . . ?
C53 C48 C49 C50 -3.6(4) . . . . ?
B1 C48 C49 C50 -178.2(2) . . . . ?
F6 C49 C50 F7 3.9(3) . . . . ?
C48 C49 C50 F7 -175.7(2) . . . . ?
F6 C49 C50 C51 -176.0(2) . . . . ?
C48 C49 C50 C51 4.4(4) . . . . ?
F7 C50 C51 F8 -1.9(4) . . . . ?
C49 C50 C51 F8 178.0(2) . . . . ?
F7 C50 C51 C52 177.6(2) . . . . ?
C49 C50 C51 C52 -2.4(4) . . . . ?
F8 C51 C52 F9 -0.8(4) . . . . ?
C50 C51 C52 F9 179.7(2) . . . . ?
F8 C51 C52 C53 179.8(2) . . . . ?
C50 C51 C52 C53 0.3(4) . . . . ?
F9 C52 C53 F10 1.0(3) . . . . ?
C51 C52 C53 F10 -179.6(2) . . . . ?
F9 C52 C53 C48 -179.1(2) . . . . ?
C51 C52 C53 C48 0.3(4) . . . . ?
C49 C48 C53 F10 -178.8(2) . . . . ?
B1 C48 C53 F10 -4.7(4) . . . . ?
C49 C48 C53 C52 1.3(4) . . . . ?
B1 C48 C53 C52 175.4(2) . . . . ?
C48 B1 C54 C55 -128.0(3) . . . . ?
C60 B1 C54 C55 110.0(3) . . . . ?
C42 B1 C54 C55 -12.6(4) . . . . ?
C48 B1 C54 C59 57.1(3) . . . . ?
C60 B1 C54 C59 -64.9(3) . . . . ?
C42 B1 C54 C59 172.4(2) . . . . ?
C59 C54 C55 F11 177.1(2) . . . . ?
B1 C54 C55 F11 1.9(4) . . . . ?
C59 C54 C55 C56 -1.9(4) . . . . ?
B1 C54 C55 C56 -177.0(3) . . . . ?
F11 C55 C56 F12 0.6(4) . . . . ?
C54 C55 C56 F12 179.6(2) . . . . ?
F11 C55 C56 C57 -178.5(2) . . . . ?
C54 C55 C56 C57 0.4(4) . . . . ?
F12 C56 C57 F13 0.5(4) . . . . ?
C55 C56 C57 F13 179.7(2) . . . . ?
F12 C56 C57 C58 -178.3(3) . . . . ?
C55 C56 C57 C58 0.9(4) . . . . ?
F13 C57 C58 F14 -0.8(4) . . . . ?
C56 C57 C58 F14 178.0(2) . . . . ?
F13 C57 C58 C59 -179.3(2) . . . . ?
C56 C57 C58 C59 -0.5(4) . . . . ?
F14 C58 C59 F15 1.5(4) . . . . ?
C57 C58 C59 F15 -180.0(2) . . . . ?
F14 C58 C59 C54 -179.6(2) . . . . ?
C57 C58 C59 C54 -1.1(4) . . . . ?
C55 C54 C59 F15 -178.9(2) . . . . ?
B1 C54 C59 F15 -3.3(3) . . . . ?
C55 C54 C59 C58 2.2(4) . . . . ?
B1 C54 C59 C58 177.9(2) . . . . ?
C48 B1 C60 C61 -11.5(4) . . . . ?
C54 B1 C60 C61 109.4(3) . . . . ?
C42 B1 C60 C61 -127.3(3) . . . . ?
C48 B1 C60 C65 177.7(2) . . . . ?
C54 B1 C60 C65 -61.5(3) . . . . ?
C42 B1 C60 C65 61.9(3) . . . . ?
C65 C60 C61 F16 176.0(2) . . . . ?
B1 C60 C61 F16 4.7(4) . . . . ?
C65 C60 C61 C62 -2.0(4) . . . . ?
B1 C60 C61 C62 -173.3(2) . . . . ?
F16 C61 C62 F17 1.6(3) . . . . ?
C60 C61 C62 F17 179.8(2) . . . . ?
F16 C61 C62 C63 -175.9(2) . . . . ?
C60 C61 C62 C63 2.3(4) . . . . ?
F17 C62 C63 F18 0.7(4) . . . . ?
C61 C62 C63 F18 178.2(2) . . . . ?
F17 C62 C63 C64 -177.9(2) . . . . ?
C61 C62 C63 C64 -0.3(4) . . . . ?
F18 C63 C64 F19 -1.9(4) . . . . ?
C62 C63 C64 F19 176.6(2) . . . . ?
F18 C63 C64 C65 179.9(2) . . . . ?
C62 C63 C64 C65 -1.5(4) . . . . ?
F19 C64 C65 F20 2.5(3) . . . . ?
C63 C64 C65 F20 -179.3(2) . . . . ?
F19 C64 C65 C60 -176.4(2) . . . . ?
C63 C64 C65 C60 1.7(4) . . . . ?
C61 C60 C65 F20 -178.9(2) . . . . ?
B1 C60 C65 F20 -6.7(3) . . . . ?
C61 C60 C65 C64 0.0(4) . . . . ?
B1 C60 C65 C64 172.2(2) . . . . ?
